data_2239185
loop_
_publ_author_name
'Cantos, Paula M.'
'Cahill, Christopher L.'

_publ_section_title
;
 Poly[diammonium
 [diaqua(\m~7~-benzene-1,2,3,4,5,6-hexacarboxylato)tetraoxidodiuranium(VI)]]
;
_journal_issue 4
_journal_name_full 'Acta Crystallographica Section E'
_journal_page_first m142
_journal_page_last m143
_journal_paper_doi 10.1107/S1600536814006047
_journal_volume 70
_journal_year 2014
_chemical_formula_iupac '(N H4)2 [(U O2)2 (C12 O12) (H2 O)2]'
_chemical_formula_moiety '2H4 N +, 2C6 H2 O9 U -'
_chemical_formula_sum 'C12 H12 N2 O18 U2'
_chemical_formula_weight 948.2874
_chemical_name_systematic
;
Poly[diammonium
[diaqua(\m~7~-benzene-1,2,3,4,5,6-hexacarboxylato)tetraoxidodiuranium(VI)]]
;
_space_group_IT_number 14
_symmetry_cell_setting monoclinic
_symmetry_space_group_name_Hall '-P 2ybc'
_symmetry_space_group_name_H-M 'P 1 21/c 1'
_atom_sites_solution_hydrogens geom
_atom_sites_solution_primary direct
_atom_sites_solution_secondary difmap
_audit_creation_method SHELXL-97
_cell_angle_alpha 90.00
_cell_angle_beta 99.7330(10)
_cell_angle_gamma 90.00
_cell_formula_units_Z 2
_cell_length_a 8.0083(4)
_cell_length_b 10.2948(6)
_cell_length_c 11.7481(6)
_cell_measurement_reflns_used 18686
_cell_measurement_temperature 100(2)
_cell_measurement_theta_max 60.584
_cell_measurement_theta_min 6.968
_cell_volume 954.62(9)
_computing_cell_refinement 'SAINT (Bruker, 2008)'
_computing_data_collection 'APEX2 (Bruker, 2008)'
_computing_data_reduction 'SAINT (Bruker, 2008)'
_computing_molecular_graphics
;
CrystalMaker (CrystalMaker, 2009) and
ORTEP-3 (Burnett & Johnson  1996)
;
_computing_publication_material 'WinGX (Farrugia, 2012)'
_computing_structure_refinement 'SHELXL97 (Sheldrick, 2008)'
_computing_structure_solution 'SHELXS97 (Sheldrick, 2008)'
_diffrn_ambient_temperature 100(2)
_diffrn_measured_fraction_theta_full 0.993
_diffrn_measured_fraction_theta_max 0.927
_diffrn_measurement_device_type 'Bruker APEXII CCD'
_diffrn_measurement_method 'omega scans'
_diffrn_radiation_monochromator graphite
_diffrn_radiation_type MoK\a
_diffrn_radiation_wavelength 0.71073
_diffrn_reflns_av_R_equivalents 0.0363
_diffrn_reflns_av_sigmaI/netI 0.0247
_diffrn_reflns_limit_h_max 8
_diffrn_reflns_limit_h_min -11
_diffrn_reflns_limit_k_max 14
_diffrn_reflns_limit_k_min -14
_diffrn_reflns_limit_l_max 16
_diffrn_reflns_limit_l_min -16
_diffrn_reflns_number 18160
_diffrn_reflns_theta_full 25.00
_diffrn_reflns_theta_max 30.47
_diffrn_reflns_theta_min 2.65
_exptl_absorpt_coefficient_mu 17.048
_exptl_absorpt_correction_T_max 0.7461
_exptl_absorpt_correction_T_min 0.4669
_exptl_absorpt_correction_type multi-scan
_exptl_absorpt_process_details '(SADABS; Sheldrick, 1999)'
_exptl_crystal_colour yellow
_exptl_crystal_density_diffrn 3.299
_exptl_crystal_density_method 'not measured'
_exptl_crystal_description rods
_exptl_crystal_F_000 852
_exptl_crystal_size_max 0.4
_exptl_crystal_size_mid 0.3
_exptl_crystal_size_min 0.2
_refine_diff_density_max 1.024
_refine_diff_density_min -0.984
_refine_ls_extinction_method none
_refine_ls_goodness_of_fit_ref 1.044
_refine_ls_hydrogen_treatment refall
_refine_ls_matrix_type full
_refine_ls_number_parameters 178
_refine_ls_number_reflns 2698
_refine_ls_number_restraints 0
_refine_ls_restrained_S_all 1.044
_refine_ls_R_factor_all 0.0213
_refine_ls_R_factor_gt 0.0166
_refine_ls_shift/su_max 0.001
_refine_ls_shift/su_mean 0.000
_refine_ls_structure_factor_coef Fsqd
_refine_ls_weighting_details 'w=1/[\s^2^(Fo^2^)+(0.0125P)^2^+1.2966P] where P=(Fo^2^+2Fc^2^)/3'
_refine_ls_weighting_scheme calc
_refine_ls_wR_factor_gt 0.0333
_refine_ls_wR_factor_ref 0.0347
_reflns_number_gt 2398
_reflns_number_total 2912
_reflns_threshold_expression I>2\s(I)
_cod_data_source_file gg2133sup1.cf
_cod_data_source_block I
_cod_original_sg_symbol_H-M 'P 21/c'
_cod_database_code 2239185
_cod_database_fobs_code 2239185

loop_
_symmetry_equiv_pos_as_xyz
'x, y, z'
'-x, y+1/2, -z+1/2'
'-x, -y, -z'
'x, -y-1/2, z-1/2'

loop_
_atom_site_type_symbol
_atom_site_label
_atom_site_fract_x
_atom_site_fract_y
_atom_site_fract_z
_atom_site_U_iso_or_equiv
_atom_site_adp_type
_atom_site_calc_flag
_atom_site_occupancy
_atom_site_symmetry_multiplicity
U U1 0.412520(13) 0.721169(10) 0.152007(9) 0.00526(4) Uani d 1 1
O O1 0.5032(3) 0.5786(2) 0.10655(18) 0.0103(4) Uani d 1 1
O O2 0.3232(3) 0.8648(2) 0.19911(18) 0.0091(4) Uani d 1 1
O O3 0.2643(3) 0.6031(2) 0.28641(18) 0.0082(4) Uani d 1 1
O O5 0.1465(3) 0.6550(2) 0.05335(18) 0.0083(4) Uani d 1 1
O O4 0.3585(3) 0.7973(2) -0.04722(18) 0.0096(4) Uani d 1 1
O O8 0.6415(3) 0.8435(2) 0.10897(18) 0.0112(4) Uani d 1 1
O O9 0.6149(3) 0.7076(2) 0.3302(2) 0.0125(5) Uani d 1 1
O O7 0.8885(3) 0.7764(2) 0.21059(19) 0.0112(4) Uani d 1 1
O O6 -0.1157(3) 0.6646(2) -0.04255(18) 0.0093(4) Uani d 1 1
C C1 0.2569(4) 0.6268(3) 0.3903(2) 0.0065(6) Uani d 1 1
C C2 0.1216(4) 0.5613(3) 0.4453(2) 0.0050(5) Uani d 1 1
C C3 0.0179(4) 0.6342(3) 0.5063(2) 0.0054(5) Uani d 1 1
C C5 0.8015(4) 0.8427(3) 0.1337(2) 0.0069(5) Uani d 1 1
C C4 0.1018(4) 0.4272(3) 0.4383(2) 0.0064(6) Uani d 1 1
C C6 0.0162(4) 0.7181(3) 0.0055(2) 0.0065(5) Uani d 1 1
N N1 0.8845(4) 0.5051(3) 0.1615(3) 0.0107(5) Uani d 1 1
H H1 0.852(5) 0.507(4) 0.089(4) 0.022(11) Uiso d 1 1
H H2 0.980(6) 0.463(4) 0.185(4) 0.031(13) Uiso d 1 1
H H3 0.813(6) 0.468(4) 0.190(4) 0.030(13) Uiso d 1 1
H H4 0.905(6) 0.590(5) 0.190(4) 0.035(13) Uiso d 1 1
H H6 0.571(6) 0.706(4) 0.381(4) 0.031(14) Uiso d 1 1
H H5 0.716(7) 0.748(5) 0.355(4) 0.041(14) Uiso d 1 1

loop_
_atom_site_aniso_label
_atom_site_aniso_U_11
_atom_site_aniso_U_22
_atom_site_aniso_U_33
_atom_site_aniso_U_12
_atom_site_aniso_U_13
_atom_site_aniso_U_23
U1 0.00418(6) 0.00674(6) 0.00524(5) -0.00009(4) 0.00189(4) 0.00013(4)
O1 0.0106(11) 0.0116(11) 0.0092(10) 0.0035(9) 0.0032(8) 0.0001(8)
O2 0.0094(11) 0.0093(11) 0.0096(10) -0.0007(8) 0.0045(8) -0.0028(8)
O3 0.0085(11) 0.0096(10) 0.0069(10) -0.0019(8) 0.0023(8) -0.0015(8)
O5 0.0059(10) 0.0079(10) 0.0106(10) 0.0008(8) -0.0001(8) 0.0004(8)
O4 0.0090(11) 0.0132(11) 0.0073(10) 0.0058(8) 0.0034(8) 0.0035(8)
O8 0.0062(11) 0.0136(11) 0.0141(11) -0.0020(9) 0.0027(8) 0.0039(9)
O9 0.0083(12) 0.0229(14) 0.0068(11) -0.0051(10) 0.0026(9) 0.0000(9)
O7 0.0112(11) 0.0108(11) 0.0118(11) 0.0005(9) 0.0029(9) 0.0057(9)
O6 0.0091(11) 0.0083(10) 0.0103(10) 0.0009(9) 0.0011(8) 0.0003(9)
C1 0.0055(14) 0.0061(14) 0.0081(13) 0.0026(11) 0.0014(11) 0.0018(10)
C2 0.0024(13) 0.0100(14) 0.0027(12) -0.0001(11) 0.0005(10) -0.0005(10)
C3 0.0047(13) 0.0054(13) 0.0055(13) 0.0001(10) -0.0005(10) -0.0001(10)
C5 0.0099(14) 0.0047(13) 0.0074(13) -0.0004(11) 0.0056(11) -0.0023(11)
C4 0.0040(14) 0.0094(14) 0.0061(13) 0.0015(11) 0.0016(10) -0.0001(11)
C6 0.0062(14) 0.0082(14) 0.0065(13) -0.0007(11) 0.0048(10) 0.0005(11)
N1 0.0113(15) 0.0110(14) 0.0108(14) 0.0006(11) 0.0045(11) 0.0019(11)

loop_
_atom_type_symbol
_atom_type_description
_atom_type_scat_dispersion_real
_atom_type_scat_dispersion_imag
_atom_type_scat_source
C C 0.0033 0.0016 'International Tables Vol C Tables 4.2.6.8 and 6.1.1.4'
O O 0.0106 0.0060 'International Tables Vol C Tables 4.2.6.8 and 6.1.1.4'
U U -9.6767 9.6646 'International Tables Vol C Tables 4.2.6.8 and 6.1.1.4'
N N 0.0061 0.0033 'International Tables Vol C Tables 4.2.6.8 and 6.1.1.4'
H H 0.0000 0.0000 'International Tables Vol C Tables 4.2.6.8 and 6.1.1.4'

loop_
_geom_angle_atom_site_label_1
_geom_angle_atom_site_label_2
_geom_angle_atom_site_label_3
_geom_angle_site_symmetry_1
_geom_angle_site_symmetry_3
_geom_angle
O1 U1 O2 . . 179.34(10)
O1 U1 O5 . . 89.70(9)
O2 U1 O5 . . 90.90(9)
O1 U1 O8 . . 90.27(9)
O2 U1 O8 . . 89.48(9)
O5 U1 O8 . . 136.52(7)
O1 U1 O9 . . 87.94(9)
O2 U1 O9 . . 91.41(9)
O5 U1 O9 . . 145.87(8)
O8 U1 O9 . . 77.55(8)
O1 U1 O4 . . 89.55(8)
O2 U1 O4 . . 90.93(8)
O5 U1 O4 . . 67.67(7)
O8 U1 O4 . . 68.85(7)
O9 U1 O4 . . 146.29(8)
O1 U1 O3 . . 92.95(9)
O2 U1 O3 . . 86.99(8)
O5 U1 O3 . . 71.12(7)
O8 U1 O3 . . 152.22(7)
O9 U1 O3 . . 75.01(8)
O4 U1 O3 . . 138.70(7)
C1 O3 U1 . . 129.60(19)
C6 O5 U1 . . 132.53(19)
C1 O4 U1 4_575 . 138.25(19)
C5 O8 U1 . . 138.1(2)
O3 C1 O4 . 4_576 123.4(3)
O3 C1 C2 . . 119.0(3)
O4 C1 C2 4_576 . 117.6(2)
C4 C2 C3 . . 119.3(3)
C4 C2 C1 . . 120.1(3)
C3 C2 C1 . . 120.6(3)
C4 C3 C2 3_566 . 120.5(3)
C4 C3 C6 3_566 4_576 116.7(2)
C2 C3 C6 . 4_576 122.5(3)
O7 C5 O8 . . 126.2(3)
O7 C5 C4 . 2_655 116.3(3)
O8 C5 C4 . 2_655 117.5(3)
C2 C4 C3 . 3_566 120.1(3)
C2 C4 C5 . 2_645 122.6(3)
C3 C4 C5 3_566 2_645 117.2(3)
O6 C6 O5 . . 123.0(3)
O6 C6 C3 . 4_575 117.0(3)
O5 C6 C3 . 4_575 120.0(3)

loop_
_geom_bond_atom_site_label_1
_geom_bond_atom_site_label_2
_geom_bond_site_symmetry_2
_geom_bond_distance
U1 O1 . 1.760(2)
U1 O2 . 1.771(2)
U1 O5 . 2.348(2)
U1 O8 . 2.349(2)
U1 O9 . 2.425(2)
U1 O4 . 2.437(2)
U1 O3 . 2.452(2)
O3 C1 . 1.256(4)
O5 C6 . 1.276(4)
O4 C1 4_575 1.269(3)
O8 C5 . 1.264(4)
O7 C5 . 1.247(4)
O6 C6 . 1.240(4)
C1 O4 4_576 1.269(4)
C1 C2 . 1.510(4)
C2 C4 . 1.391(4)
C2 C3 . 1.402(4)
C3 C4 3_566 1.397(4)
C3 C6 4_576 1.520(4)
C5 C4 2_655 1.514(4)
C4 C3 3_566 1.397(4)
C4 C5 2_645 1.514(4)
C6 C3 4_575 1.520(4)

loop_
_geom_hbond_atom_site_label_D
_geom_hbond_atom_site_label_H
_geom_hbond_atom_site_label_A
_geom_hbond_site_symmetry_A
_geom_hbond_distance_DH
_geom_hbond_distance_HA
_geom_hbond_distance_DA
_geom_hbond_angle_DHA
_geom_hbond_publ_flag
O9 H6 O4 4_576 0.74(5) 2.02(5) 2.700(3) 152(5) yes
O9 H5 O6 4_676 0.91(6) 1.88(5) 2.744(3) 158(4) yes
O9 H5 O7 . 0.91(6) 2.38(5) 2.884(3) 115(4) yes
N1 H3 O2 2_645 0.81(5) 2.12(5) 2.908(4) 165(5) yes
N1 H1 O5 3_665 0.85(4) 2.36(4) 2.990(4) 131(3) yes
N1 H1 O6 1_655 0.85(4) 2.29(4) 2.905(4) 130(3) yes
N1 H4 O7 . 0.94(5) 1.94(5) 2.851(4) 162(5) yes
